data_7126159
loop_
_publ_author_name
'Kunzmann, Robert'
'Omatsu, Yamato'
'Schnakenburg, Gregor'
'Espinosa Ferao, Arturo'
'Yanagisawa, Tatsuya'
'Tokitoh, Norihiro'
'Streubel, Rainer'

_publ_section_title
;
 A synthetic equivalent for unknown 1,3-zwitterions? - A K/OR
 phosphinidenoid complex with an additional Si-Cl function.
;
_journal_issue 27
_journal_name_full 'Chemical communications (Cambridge, England)'
_journal_page_first 3899
_journal_page_last 3902
_journal_paper_doi 10.1039/d0cc00024h
_journal_volume 56
_journal_year 2020
_chemical_formula_moiety 'C17 H34 N O6 P Si4 W'
_chemical_formula_sum 'C17 H34 N O6 P Si4 W'
_chemical_formula_weight 675.63
_chemical_name_systematic RK-485
_space_group_crystal_system monoclinic
_space_group_IT_number 14
_space_group_name_Hall '-P 2ybc'
_space_group_name_H-M_alt 'P 1 21/c 1'
_atom_sites_solution_hydrogens mixed
_atom_sites_solution_primary heavy
_audit_creation_date 2019-02-08
_audit_creation_method
;
Olex2 1.2
(compiled 2018.04.18 svn.r3501 for OlexSys, GUI svn.r5488)
;
_audit_update_record
;
2019-11-06 deposited with the CCDC.	2020-02-26 downloaded from the CCDC.
;
_cell_angle_alpha 90
_cell_angle_beta 91.193(3)
_cell_angle_gamma 90
_cell_formula_units_Z 8
_cell_length_a 15.8672(11)
_cell_length_b 16.5104(11)
_cell_length_c 22.0806(15)
_cell_measurement_reflns_used 9149
_cell_measurement_temperature 100
_cell_measurement_theta_max 30.15
_cell_measurement_theta_min 2.47
_cell_volume 5783.3(7)
_computing_cell_refinement 'SAINT V8.38A (?, 2016)'
_computing_data_reduction 'SAINT V8.38A (?, 2016)'
_computing_molecular_graphics 'Olex2 (Dolomanov et al., 2009)'
_computing_publication_material 'Olex2 (Dolomanov et al., 2009)'
_computing_structure_refinement 'XL (Sheldrick, 2008)'
_computing_structure_solution 'XS (Sheldrick, 2008)'
_diffrn_ambient_temperature 100
_diffrn_measured_fraction_theta_full 0.998
_diffrn_measured_fraction_theta_max 0.998
_diffrn_measurement_device_type 'Bruker X8-KappaApexII'
_diffrn_measurement_method '\f and \w scans'
_diffrn_radiation_type MoK\a
_diffrn_radiation_wavelength 0.71073
_diffrn_reflns_av_R_equivalents 0.0474
_diffrn_reflns_av_unetI/netI 0.0330
_diffrn_reflns_Laue_measured_fraction_full 0.998
_diffrn_reflns_Laue_measured_fraction_max 0.998
_diffrn_reflns_limit_h_max 19
_diffrn_reflns_limit_h_min -20
_diffrn_reflns_limit_k_max 21
_diffrn_reflns_limit_k_min -21
_diffrn_reflns_limit_l_max 29
_diffrn_reflns_limit_l_min -28
_diffrn_reflns_number 80534
_diffrn_reflns_point_group_measured_fraction_full 0.998
_diffrn_reflns_point_group_measured_fraction_max 0.998
_diffrn_reflns_theta_full 25.242
_diffrn_reflns_theta_max 28.000
_diffrn_reflns_theta_min 1.284
_diffrn_standards_number 0
_exptl_absorpt_coefficient_mu 4.244
_exptl_absorpt_correction_T_max 0.7461
_exptl_absorpt_correction_T_min 0.4169
_exptl_absorpt_correction_type empirical
_exptl_absorpt_process_details
'SADABS-2016/2 (Bruker,2016/2) was used for absorption correction. wR2(int) was 0.1481 before and 0.0595 after correction. The Ratio of minimum to maximum transmission is 0.5588. The \l/2 correction factor is Not present.'
_exptl_crystal_colour 'clear colourless'
_exptl_crystal_colour_lustre clear
_exptl_crystal_colour_primary colourless
_exptl_crystal_density_diffrn 1.552
_exptl_crystal_description plate
_exptl_crystal_F_000 2688
_exptl_crystal_size_max 0.5
_exptl_crystal_size_mid 0.09
_exptl_crystal_size_min 0.02
_refine_diff_density_max 1.093
_refine_diff_density_min -0.761
_refine_diff_density_rms 0.094
_refine_ls_extinction_method none
_refine_ls_goodness_of_fit_ref 1.016
_refine_ls_hydrogen_treatment mixed
_refine_ls_matrix_type full
_refine_ls_number_parameters 611
_refine_ls_number_reflns 13954
_refine_ls_number_restraints 50
_refine_ls_restrained_S_all 1.025
_refine_ls_R_factor_all 0.0316
_refine_ls_R_factor_gt 0.0237
_refine_ls_shift/su_max 0.005
_refine_ls_shift/su_mean 0.000
_refine_ls_structure_factor_coef Fsqd
_refine_ls_weighting_details 'w=1/[\s^2^(Fo^2^)+(0.0179P)^2^+5.7306P] where P=(Fo^2^+2Fc^2^)/3'
_refine_ls_weighting_scheme calc
_refine_ls_wR_factor_gt 0.0513
_refine_ls_wR_factor_ref 0.0542
_reflns_Friedel_coverage 0.000
_reflns_number_gt 12104
_reflns_number_total 13954
_reflns_threshold_expression 'I > 2\s(I)'
_cod_data_source_file d0cc00024h2.cif
_cod_data_source_block 5881f
_cod_depositor_comments 'Adding full bibliography for 7126158--7126160.cif.'
_cod_database_code 7126159
_shelx_shelxl_version_number 2017/1
_shelx_space_group_comment
;
The symmetry employed for this shelxl refinement is uniquely defined
by the following loop, which should always be used as a source of
symmetry information in preference to the above space-group names.
They are only intended as comments.
;
_shelx_estimated_absorpt_t_max 0.920
_shelx_estimated_absorpt_t_min 0.225
_olex2_refinement_description
;
1. Fixed Uiso
 At 1.2 times of:
  All C(H) groups
 At 1.5 times of:
  All C(H,H,H) groups
2. Restrained distances
 C1-H1
 1.07 with sigma of 0.001
3. Rigid bond restraints
 Si4', C10'
 with sigma for 1-2 distances of 0.001 and sigma for 1-3 distances of 0.001
4. Uiso/Uaniso restraints and constraints
Uanis(O1') \\sim Ueq, Uanis(O1) \\sim Ueq: with sigma of 0.002 and sigma for
terminal atoms of 0.004
Uanis(C1') \\sim Ueq, Uanis(N'S) \\sim Ueq, Uanis(N') \\sim Ueq, Uanis(C1'S)
\\sim Ueq: with sigma of 0.002 and sigma for terminal atoms of 0.004
Uanis(C10') \\sim Ueq, Uanis(C2) \\sim Ueq: with sigma of 0.002 and sigma for
terminal atoms of 0.004
5. Others
 Sof(C1'S)=Sof(H1'S)=Sof(N'S)=1-FVAR(1)
 Sof(N')=Sof(C1')=Sof(H1')=FVAR(1)
 Sof(O1S)=1-FVAR(2)
 Sof(O1)=FVAR(2)
 Sof(O1'S)=1-FVAR(3)
 Sof(O1')=FVAR(3)
6.a Idealised Me refined as rotating group:
 C2(H2A,H2B,H2C), C3(H3A,H3B,H3C), C4(H4A,H4B,H4C), C5(H5A,H5B,H5C), C6(H6A,
 H6B,H6C), C7(H7A,H7B,H7C), C8(H8A,H8B,H8C), C9(H9A,H9B,H9C), C10(H10D,H10E,
 H10F), C11(H11D,H11E,H11F), C12(H12D,H12E,H12F), C2'(H2'A,H2'B,H2'C), C3'(H3'A,
 H3'B,H3'C), C4'(H4'A,H4'B,H4'C), C5'(H5'A,H5'B,H5'C), C6'(H6'A,H6'B,H6'C),
 C7'(H7'A,H7'B,H7'C), C8'(H8'A,H8'B,H8'C), C9'(H9'A,H9'B,H9'C), C10'(H10A,H10B,
 H10C), C11'(H11A,H11B,H11C), C12'(H12A,H12B,H12C)
;
_olex2_submission_special_instructions 'No special instructions were received'

loop_
_space_group_symop_operation_xyz
'x, y, z'
'-x, y+1/2, -z+1/2'
'-x, -y, -z'
'x, -y-1/2, z-1/2'

loop_
_atom_site_label
_atom_site_type_symbol
_atom_site_fract_x
_atom_site_fract_y
_atom_site_fract_z
_atom_site_U_iso_or_equiv
_atom_site_adp_type
_atom_site_occupancy
_atom_site_site_symmetry_order
_atom_site_calc_flag
_atom_site_refinement_flags_posn
_atom_site_refinement_flags_adp
_atom_site_refinement_flags_occupancy
_atom_site_disorder_assembly
_atom_site_disorder_group
W W 0.37820(2) 0.61113(2) 0.86076(2) 0.02285(3) Uani 1 1 d . . . . .
P P 0.49752(4) 0.70841(4) 0.84334(3) 0.01684(13) Uani 1 1 d . . . . .
Si1 Si 0.59899(5) 0.78510(5) 0.91467(4) 0.02356(16) Uani 1 1 d . . . . .
Si2 Si 0.42549(5) 0.87991(5) 0.88788(4) 0.02668(17) Uani 1 1 d . . . . .
Si3 Si 0.65953(5) 0.59748(5) 0.88725(4) 0.02372(16) Uani 1 1 d . . . . .
Si4 Si 0.54952(5) 0.75421(5) 0.71079(3) 0.02241(16) Uani 1 1 d . . . . .
O1 O 0.4945(5) 0.7311(7) 0.77230(18) 0.0188(15) Uani 0.76(4) 1 d . U P A 1
O1S O 0.522(3) 0.7075(17) 0.7754(8) 0.028(6) Uani 0.24(4) 1 d . . P A 2
O2 O 0.21817(17) 0.49935(16) 0.87190(13) 0.0558(8) Uani 1 1 d . . . . .
O3 O 0.23897(16) 0.73615(17) 0.81503(15) 0.0584(8) Uani 1 1 d . . . . .
O4 O 0.37634(18) 0.66643(15) 0.99902(11) 0.0466(7) Uani 1 1 d . . . . .
O5 O 0.47426(16) 0.45293(14) 0.90573(11) 0.0416(6) Uani 1 1 d . . . . .
O6 O 0.41093(14) 0.55478(14) 0.72539(10) 0.0355(5) Uani 1 1 d . . . . .
N N 0.49907(16) 0.80046(15) 0.87919(11) 0.0273(5) Uani 1 1 d . . . . .
C1 C 0.60563(19) 0.69247(18) 0.86712(16) 0.0315(7) Uani 1 1 d D . . . .
H1 H 0.6406(16) 0.7126(19) 0.8291(8) 0.038 Uiso 1 1 d DR . . . .
C2 C 0.3753(3) 0.9022(2) 0.81306(19) 0.0528(10) Uani 1 1 d . U . . .
H2A H 0.417956 0.922208 0.785338 0.079 Uiso 1 1 calc GR . . . .
H2B H 0.331504 0.943408 0.817865 0.079 Uiso 1 1 calc GR . . . .
H2C H 0.349825 0.852599 0.796478 0.079 Uiso 1 1 calc GR . . . .
C3 C 0.3453(2) 0.8554(2) 0.94527(19) 0.0472(10) Uani 1 1 d . . . . .
H3A H 0.310440 0.810091 0.930758 0.071 Uiso 1 1 calc GR . . . .
H3B H 0.309556 0.902819 0.951841 0.071 Uiso 1 1 calc GR . . . .
H3C H 0.373710 0.840250 0.983455 0.071 Uiso 1 1 calc GR . . . .
C4 C 0.4873(2) 0.96947(19) 0.91397(15) 0.0361(8) Uani 1 1 d . . . . .
H4A H 0.516291 0.956754 0.952425 0.054 Uiso 1 1 calc GR . . . .
H4B H 0.449201 1.015429 0.919725 0.054 Uiso 1 1 calc GR . . . .
H4C H 0.528946 0.983426 0.883531 0.054 Uiso 1 1 calc GR . . . .
C5 C 0.5922(3) 0.7695(2) 0.99765(14) 0.0437(9) Uani 1 1 d . . . . .
H5A H 0.572112 0.819348 1.016688 0.066 Uiso 1 1 calc GR . . . .
H5B H 0.648126 0.755793 1.014360 0.066 Uiso 1 1 calc GR . . . .
H5C H 0.552905 0.725266 1.005745 0.066 Uiso 1 1 calc GR . . . .
C6 C 0.6800(2) 0.8628(2) 0.89882(17) 0.0452(9) Uani 1 1 d . . . . .
H6A H 0.736020 0.841089 0.908928 0.068 Uiso 1 1 calc GR . . . .
H6B H 0.669613 0.911074 0.923370 0.068 Uiso 1 1 calc GR . . . .
H6C H 0.677128 0.877243 0.855779 0.068 Uiso 1 1 calc GR . . . .
C7 C 0.6331(3) 0.5601(2) 0.96395(15) 0.0430(9) Uani 1 1 d . . . . .
H7A H 0.662482 0.593101 0.994668 0.064 Uiso 1 1 calc GR . . . .
H7B H 0.650792 0.503501 0.968153 0.064 Uiso 1 1 calc GR . . . .
H7C H 0.572128 0.564091 0.969474 0.064 Uiso 1 1 calc GR . . . .
C8 C 0.7748(2) 0.6216(2) 0.88714(19) 0.0474(9) Uani 1 1 d . . . . .
H8A H 0.790690 0.639061 0.846525 0.071 Uiso 1 1 calc GR . . . .
H8B H 0.807195 0.573205 0.898612 0.071 Uiso 1 1 calc GR . . . .
H8C H 0.786947 0.665086 0.916233 0.071 Uiso 1 1 calc GR . . . .
C9 C 0.6374(2) 0.5201(2) 0.82734(14) 0.0333(7) Uani 1 1 d . . . . .
H9A H 0.577943 0.523135 0.814678 0.050 Uiso 1 1 calc GR . . . .
H9B H 0.649762 0.466023 0.843445 0.050 Uiso 1 1 calc GR . . . .
H9C H 0.672969 0.530673 0.792430 0.050 Uiso 1 1 calc GR . . . .
C10 C 0.6146(2) 0.84522(18) 0.72559(14) 0.0314(7) Uani 1 1 d . . . . .
H10D H 0.579237 0.888195 0.742195 0.047 Uiso 1 1 calc GR . . . .
H10E H 0.639055 0.863793 0.687654 0.047 Uiso 1 1 calc GR . . . .
H10F H 0.659845 0.831931 0.754765 0.047 Uiso 1 1 calc GR . . . .
C11 C 0.6156(2) 0.6690(2) 0.68660(17) 0.0421(8) Uani 1 1 d . . . . .
H11D H 0.661780 0.660925 0.716143 0.063 Uiso 1 1 calc GR . . . .
H11E H 0.638870 0.680976 0.646827 0.063 Uiso 1 1 calc GR . . . .
H11F H 0.581308 0.619697 0.683955 0.063 Uiso 1 1 calc GR . . . .
C12 C 0.4653(2) 0.7751(3) 0.65410(17) 0.0484(10) Uani 1 1 d . . . . .
H12D H 0.438157 0.724182 0.641912 0.073 Uiso 1 1 calc GR . . . .
H12E H 0.489582 0.801085 0.618571 0.073 Uiso 1 1 calc GR . . . .
H12F H 0.423325 0.811252 0.671701 0.073 Uiso 1 1 calc GR . . . .
C13 C 0.2773(2) 0.5390(2) 0.86862(16) 0.0386(8) Uani 1 1 d . . . . .
C14 C 0.2923(2) 0.6949(2) 0.83157(16) 0.0361(8) Uani 1 1 d . . . . .
C15 C 0.3753(2) 0.64785(18) 0.94927(15) 0.0319(7) Uani 1 1 d . . . . .
C16 C 0.4447(2) 0.51169(19) 0.88991(14) 0.0297(7) Uani 1 1 d . . . . .
C17 C 0.39742(19) 0.57508(18) 0.77373(14) 0.0261(6) Uani 1 1 d . . . . .
W' W 0.12258(2) 0.14858(2) 0.91008(2) 0.01617(3) Uani 1 1 d . . . . .
P' P -0.01403(4) 0.21126(4) 0.87195(3) 0.01560(13) Uani 1 1 d . . . . .
Si1' Si -0.06403(5) 0.35423(4) 0.84165(3) 0.02039(15) Uani 1 1 d . . . . .
Si2' Si -0.07110(5) 0.32541(5) 0.98553(4) 0.02426(17) Uani 1 1 d . . . . .
Si3' Si 0.03006(5) 0.26576(5) 0.73260(4) 0.02375(16) Uani 1 1 d . . . . .
Si4' Si -0.17311(6) 0.09736(5) 0.86394(5) 0.0372(2) Uani 1 1 d . U . . .
O1' O -0.0824(3) 0.1420(3) 0.8816(5) 0.0189(17) Uani 0.428(17) 1 d . U P B 1
O1'S O -0.0774(2) 0.1402(2) 0.8503(4) 0.0239(18) Uani 0.572(17) 1 d . . P B 2
O2' O 0.29364(13) 0.06535(13) 0.94979(10) 0.0312(5) Uani 1 1 d . . . . .
O3' O 0.10478(14) 0.18488(14) 1.05067(9) 0.0345(5) Uani 1 1 d . . . . .
O4' O 0.21803(15) 0.31614(14) 0.89179(12) 0.0420(6) Uani 1 1 d . . . . .
O5' O 0.16907(15) 0.07670(14) 0.78128(10) 0.0379(5) Uani 1 1 d . . . . .
O6' O 0.02536(15) -0.01685(13) 0.93258(10) 0.0350(5) Uani 1 1 d . . . . .
N' N -0.0543(6) 0.2963(5) 0.9083(3) 0.0193(17) Uani 0.488(18) 1 d . U P B 1
C1' C -0.0335(7) 0.2598(5) 0.8006(3) 0.0154(15) Uani 0.488(18) 1 d . U P B 1
H1' H -0.082(4) 0.234(4) 0.787(3) 0.019 Uiso 0.488(18) 1 d R . P B 1
C1'S C -0.0776(7) 0.2853(5) 0.9086(3) 0.0132(15) Uani 0.512(18) 1 d . U P B 2
H1'S H -0.130(4) 0.273(3) 0.905(2) 0.016 Uiso 0.512(18) 1 d R . P B 2
N'S N -0.0080(5) 0.2748(4) 0.8091(3) 0.0182(16) Uani 0.512(18) 1 d . U P B 2
C2' C -0.1033(2) 0.2413(2) 1.03616(17) 0.0465(9) Uani 1 1 d . . . . .
H2'A H -0.159725 0.222509 1.024063 0.070 Uiso 1 1 calc GR . . . .
H2'B H -0.103922 0.260655 1.078114 0.070 Uiso 1 1 calc GR . . . .
H2'C H -0.063101 0.196509 1.032984 0.070 Uiso 1 1 calc GR . . . .
C3' C 0.0303(2) 0.3734(2) 1.01004(15) 0.0355(8) Uani 1 1 d . . . . .
H3'A H 0.076654 0.335136 1.004238 0.053 Uiso 1 1 calc GR . . . .
H3'B H 0.027740 0.388191 1.052944 0.053 Uiso 1 1 calc GR . . . .
H3'C H 0.039874 0.422168 0.985810 0.053 Uiso 1 1 calc GR . . . .
C4' C -0.1540(2) 0.4056(2) 0.98592(18) 0.0486(10) Uani 1 1 d . . . . .
H4'A H -0.137756 0.450004 0.959101 0.073 Uiso 1 1 calc GR . . . .
H4'B H -0.159972 0.426321 1.027212 0.073 Uiso 1 1 calc GR . . . .
H4'C H -0.207808 0.382673 0.971664 0.073 Uiso 1 1 calc GR . . . .
C5' C 0.0085(2) 0.44199(19) 0.84775(17) 0.0421(9) Uani 1 1 d . . . . .
H5'A H -0.015040 0.482461 0.875097 0.063 Uiso 1 1 calc GR . . . .
H5'B H 0.015577 0.466040 0.807597 0.063 Uiso 1 1 calc GR . . . .
H5'C H 0.063409 0.423854 0.863783 0.063 Uiso 1 1 calc GR . . . .
C6' C -0.1679(2) 0.3899(2) 0.8128(2) 0.0515(11) Uani 1 1 d . . . . .
H6'A H -0.161847 0.412595 0.772148 0.077 Uiso 1 1 calc GR . . . .
H6'B H -0.189437 0.431686 0.839972 0.077 Uiso 1 1 calc GR . . . .
H6'C H -0.207414 0.344298 0.811130 0.077 Uiso 1 1 calc GR . . . .
C7' C -0.0215(2) 0.34753(20) 0.68680(14) 0.0345(7) Uani 1 1 d . . . . .
H7'A H -0.014943 0.399419 0.707921 0.052 Uiso 1 1 calc GR . . . .
H7'B H -0.081659 0.335302 0.681291 0.052 Uiso 1 1 calc GR . . . .
H7'C H 0.004846 0.350808 0.647146 0.052 Uiso 1 1 calc GR . . . .
C8' C 0.0106(3) 0.1670(2) 0.69481(19) 0.0509(10) Uani 1 1 d . . . . .
H8'A H 0.039947 0.165688 0.656197 0.076 Uiso 1 1 calc GR . . . .
H8'B H -0.050046 0.159994 0.687325 0.076 Uiso 1 1 calc GR . . . .
H8'C H 0.031657 0.123152 0.720926 0.076 Uiso 1 1 calc GR . . . .
C9' C 0.1452(2) 0.2881(2) 0.73868(15) 0.0339(7) Uani 1 1 d . . . . .
H9'A H 0.168028 0.293975 0.698010 0.051 Uiso 1 1 calc GR . . . .
H9'B H 0.174091 0.243504 0.759823 0.051 Uiso 1 1 calc GR . . . .
H9'C H 0.154026 0.338463 0.761402 0.051 Uiso 1 1 calc GR . . . .
C10' C -0.2585(2) 0.1725(3) 0.8557(2) 0.0651(12) Uani 1 1 d . U . . .
H10A H -0.255008 0.211131 0.889319 0.098 Uiso 1 1 calc GR . . . .
H10B H -0.313113 0.144769 0.856078 0.098 Uiso 1 1 calc GR . . . .
H10C H -0.252803 0.201466 0.817254 0.098 Uiso 1 1 calc GR . . . .
C11' C -0.1741(2) 0.0255(3) 0.80011(18) 0.0529(10) Uani 1 1 d . . . . .
H11A H -0.165913 0.055125 0.762212 0.079 Uiso 1 1 calc GR . . . .
H11B H -0.228335 -0.002807 0.798227 0.079 Uiso 1 1 calc GR . . . .
H11C H -0.128497 -0.013936 0.805943 0.079 Uiso 1 1 calc GR . . . .
C12' C -0.1820(3) 0.0455(3) 0.93782(19) 0.0602(11) Uani 1 1 d . . . . .
H12A H -0.144116 -0.001411 0.939103 0.090 Uiso 1 1 calc GR . . . .
H12B H -0.240188 0.027294 0.942969 0.090 Uiso 1 1 calc GR . . . .
H12C H -0.166344 0.083075 0.970505 0.090 Uiso 1 1 calc GR . . . .
C13' C 0.23133(18) 0.09597(16) 0.93597(13) 0.0223(6) Uani 1 1 d . . . . .
C14' C 0.10738(17) 0.17495(17) 0.99962(13) 0.0222(6) Uani 1 1 d . . . . .
C15' C 0.18242(19) 0.25655(18) 0.89699(13) 0.0261(6) Uani 1 1 d . . . . .
C16' C 0.14973(18) 0.10597(17) 0.82586(13) 0.0238(6) Uani 1 1 d . . . . .
C17' C 0.05914(18) 0.04288(17) 0.92441(12) 0.0222(6) Uani 1 1 d . . . . .

loop_
_atom_site_aniso_label
_atom_site_aniso_U_11
_atom_site_aniso_U_22
_atom_site_aniso_U_33
_atom_site_aniso_U_23
_atom_site_aniso_U_13
_atom_site_aniso_U_12
W 0.02195(6) 0.02107(6) 0.02589(6) -0.00450(4) 0.00868(4) -0.00578(4)
P 0.0164(3) 0.0172(3) 0.0170(3) -0.0010(3) 0.0029(2) 0.0000(3)
Si1 0.0244(4) 0.0216(4) 0.0245(4) -0.0040(3) -0.0027(3) -0.0003(3)
Si2 0.0254(4) 0.0252(4) 0.0297(4) 0.0040(3) 0.0072(3) 0.0026(3)
Si3 0.0229(4) 0.0233(4) 0.0248(4) 0.0047(3) -0.0023(3) 0.0014(3)
Si4 0.0227(4) 0.0263(4) 0.0184(4) 0.0004(3) 0.0036(3) -0.0048(3)
O1 0.018(2) 0.021(2) 0.0172(14) 0.0012(12) 0.0023(11) 0.0013(15)
O1S 0.042(12) 0.016(7) 0.028(6) -0.005(5) 0.015(6) 0.003(8)
O2 0.0441(16) 0.0483(16) 0.076(2) -0.0140(14) 0.0210(14) -0.0267(13)
O3 0.0322(15) 0.0508(17) 0.092(2) -0.0101(16) -0.0079(14) 0.0124(13)
O4 0.0748(19) 0.0360(13) 0.0297(13) -0.0044(11) 0.0174(12) -0.0112(13)
O5 0.0515(16) 0.0294(12) 0.0442(14) 0.0061(11) 0.0071(12) 0.0004(11)
O6 0.0392(13) 0.0371(13) 0.0303(12) -0.0087(10) 0.0029(10) -0.0013(10)
N 0.0247(13) 0.0271(13) 0.0302(13) -0.0112(11) -0.0009(10) 0.0034(10)
C1 0.0254(16) 0.0199(14) 0.048(2) -0.0041(14) -0.0182(14) 0.0046(12)
C2 0.051(2) 0.051(2) 0.056(2) 0.0159(18) -0.0114(17) -0.0002(17)
C3 0.049(2) 0.0302(18) 0.064(3) -0.0008(17) 0.0343(19) 0.0058(16)
C4 0.044(2) 0.0268(16) 0.0382(18) -0.0016(14) 0.0116(15) 0.0038(14)
C5 0.065(3) 0.043(2) 0.0233(16) 0.0001(15) -0.0112(16) -0.0071(18)
C6 0.042(2) 0.053(2) 0.040(2) -0.0153(17) 0.0032(16) -0.0188(18)
C7 0.062(3) 0.0377(19) 0.0291(17) 0.0087(15) -0.0002(16) -0.0032(17)
C8 0.0308(19) 0.049(2) 0.063(3) 0.0015(19) -0.0085(17) -0.0045(16)
C9 0.0312(17) 0.0340(17) 0.0349(17) -0.0048(14) 0.0071(13) -0.0015(14)
C10 0.0331(17) 0.0286(16) 0.0326(17) 0.0049(13) 0.0038(13) -0.0075(13)
C11 0.044(2) 0.0340(18) 0.049(2) -0.0091(16) 0.0154(17) -0.0004(16)
C12 0.036(2) 0.065(3) 0.043(2) 0.0110(19) -0.0105(16) -0.0114(18)
C13 0.040(2) 0.0334(18) 0.043(2) -0.0111(15) 0.0159(15) -0.0092(15)
C14 0.0263(17) 0.0332(17) 0.049(2) -0.0110(15) 0.0052(15) -0.0041(14)
C15 0.0419(19) 0.0207(14) 0.0335(17) -0.0039(13) 0.0144(14) -0.0093(13)
C16 0.0360(18) 0.0260(16) 0.0275(16) -0.0029(13) 0.0095(13) -0.0074(13)
C17 0.0233(15) 0.0236(14) 0.0315(16) -0.0040(12) 0.0028(12) -0.0042(12)
W' 0.01546(5) 0.01605(5) 0.01702(5) -0.00003(4) 0.00027(4) 0.00279(4)
P' 0.0142(3) 0.0139(3) 0.0187(3) 0.0006(2) 0.0003(2) -0.0003(2)
Si1' 0.0240(4) 0.0160(3) 0.0212(4) 0.0021(3) 0.0009(3) 0.0031(3)
Si2' 0.0247(4) 0.0270(4) 0.0212(4) -0.0038(3) 0.0024(3) 0.0044(3)
Si3' 0.0256(4) 0.0240(4) 0.0217(4) 0.0022(3) 0.0040(3) -0.0002(3)
Si4' 0.0202(4) 0.0233(4) 0.0674(7) 0.0004(4) -0.0106(4) -0.0056(3)
O1' 0.019(2) 0.0183(19) 0.020(3) 0.0022(16) 0.0004(16) -0.0031(13)
O1'S 0.0183(19) 0.0193(18) 0.034(5) -0.0035(19) -0.0044(18) -0.0036(14)
O2' 0.0252(11) 0.0295(11) 0.0387(12) 0.0006(10) -0.0026(9) 0.0102(9)
O3' 0.0407(13) 0.0422(13) 0.0204(11) -0.0034(10) -0.0007(9) 0.0094(11)
O4' 0.0404(14) 0.0297(12) 0.0559(16) 0.0056(11) 0.0010(12) -0.0114(11)
O5' 0.0483(15) 0.0395(13) 0.0260(12) -0.0073(10) 0.0061(10) 0.0106(11)
O6' 0.0455(14) 0.0233(11) 0.0362(13) 0.0020(9) 0.0021(10) -0.0075(10)
N' 0.018(2) 0.019(2) 0.021(2) -0.0004(15) 0.0016(17) -0.0005(17)
C1' 0.015(2) 0.015(2) 0.016(2) 0.0003(15) 0.0002(16) -0.0009(16)
C1'S 0.012(2) 0.013(2) 0.014(2) -0.0027(15) 0.0000(16) -0.0016(17)
N'S 0.019(2) 0.019(2) 0.017(2) 0.0011(15) -0.0003(15) -0.0010(16)
C2' 0.036(2) 0.057(2) 0.047(2) 0.0176(18) 0.0031(16) -0.0021(17)
C3' 0.043(2) 0.0306(16) 0.0329(17) -0.0041(14) -0.0132(15) -0.0016(14)
C4' 0.045(2) 0.053(2) 0.049(2) -0.0041(18) 0.0117(17) 0.0218(18)
C5' 0.051(2) 0.0224(16) 0.053(2) 0.0093(15) -0.0041(17) -0.0106(15)
C6' 0.038(2) 0.038(2) 0.078(3) 0.018(2) -0.018(2) 0.0088(16)
C7' 0.042(2) 0.0363(18) 0.0254(16) 0.0086(13) 0.0044(14) 0.0027(15)
C8' 0.051(2) 0.0357(19) 0.065(3) -0.0125(18) -0.026(2) 0.0018(17)
C9' 0.0296(17) 0.0398(18) 0.0325(17) 0.0093(14) 0.0023(13) -0.0057(14)
C10' 0.0325(18) 0.051(2) 0.111(3) 0.006(2) -0.012(2) 0.0100(13)
C11' 0.037(2) 0.072(3) 0.050(2) -0.004(2) -0.0037(17) -0.0049(19)
C12' 0.061(3) 0.068(3) 0.052(3) -0.010(2) 0.001(2) -0.001(2)
C13' 0.0243(15) 0.0196(13) 0.0230(14) -0.0009(11) 0.0015(11) 0.0006(11)
C14' 0.0193(14) 0.0223(14) 0.0250(15) -0.0019(11) -0.0013(11) 0.0035(11)
C15' 0.0241(15) 0.0276(15) 0.0265(15) 0.0018(12) 0.0016(12) 0.0043(12)
C16' 0.0238(15) 0.0216(14) 0.0259(15) 0.0001(12) -0.0005(11) 0.0028(11)
C17' 0.0245(15) 0.0243(14) 0.0177(13) -0.0008(11) -0.0007(11) 0.0030(12)

loop_
_atom_type_symbol
_atom_type_description
_atom_type_scat_dispersion_real
_atom_type_scat_dispersion_imag
_atom_type_scat_source
C C 0.0033 0.0016 'International Tables Vol C Tables 4.2.6.8 and 6.1.1.4'
H H 0.0000 0.0000 'International Tables Vol C Tables 4.2.6.8 and 6.1.1.4'
N N 0.0061 0.0033 'International Tables Vol C Tables 4.2.6.8 and 6.1.1.4'
O O 0.0106 0.0060 'International Tables Vol C Tables 4.2.6.8 and 6.1.1.4'
Si Si 0.0817 0.0704 'International Tables Vol C Tables 4.2.6.8 and 6.1.1.4'
P P 0.1023 0.0942 'International Tables Vol C Tables 4.2.6.8 and 6.1.1.4'
W W -0.8490 6.8722 'International Tables Vol C Tables 4.2.6.8 and 6.1.1.4'

loop_
_geom_angle_atom_site_label_1
_geom_angle_atom_site_label_2
_geom_angle_atom_site_label_3
_geom_angle
_geom_angle_site_symmetry_1
_geom_angle_site_symmetry_3
_geom_angle_publ_flag
C13 W P 174.77(11) . . ?
C13 W C14 84.31(14) . . ?
C13 W C15 93.41(13) . . ?
C13 W C16 84.46(14) . . ?
C13 W C17 92.49(13) . . ?
C14 W P 91.08(9) . . ?
C14 W C15 94.17(14) . . ?
C14 W C16 168.71(13) . . ?
C14 W C17 90.70(13) . . ?
C15 W P 89.36(9) . . ?
C15 W C16 87.65(12) . . ?
C16 W P 100.10(9) . . ?
C17 W P 85.11(8) . . ?
C17 W C15 172.69(13) . . ?
C17 W C16 88.63(12) . . ?
W P Si1 133.30(3) . . ?
O1 P W 106.83(13) . . ?
O1 P Si1 119.25(15) . . ?
O1 P N 104.1(4) . . ?
O1 P C1 109.0(3) . . ?
O1S P W 110.0(7) . . ?
O1S P Si1 115.7(9) . . ?
O1S P N 116.9(8) . . ?
O1S P C1 91.6(18) . . ?
N P W 119.92(9) . . ?
N P Si1 43.55(9) . . ?
N P C1 89.46(13) . . ?
C1 P W 125.18(11) . . ?
C1 P Si1 46.49(10) . . ?
N Si1 P 41.78(8) . . ?
N Si1 C1 85.92(12) . . ?
N Si1 C5 112.76(16) . . ?
N Si1 C6 115.77(16) . . ?
C1 Si1 P 44.68(9) . . ?
C5 Si1 P 119.34(12) . . ?
C5 Si1 C1 116.67(16) . . ?
C6 Si1 P 130.89(12) . . ?
C6 Si1 C1 114.50(17) . . ?
C6 Si1 C5 109.67(17) . . ?
N Si2 C2 108.81(17) . . ?
N Si2 C3 112.01(15) . . ?
N Si2 C4 106.16(14) . . ?
C2 Si2 C3 111.3(2) . . ?
C2 Si2 C4 109.42(17) . . ?
C3 Si2 C4 109.03(17) . . ?
C1 Si3 C7 113.03(17) . . ?
C1 Si3 C8 105.57(16) . . ?
C1 Si3 C9 109.45(15) . . ?
C7 Si3 C8 108.10(18) . . ?
C7 Si3 C9 112.10(16) . . ?
C9 Si3 C8 108.28(17) . . ?
O1 Si4 C10 109.9(2) . . ?
O1 Si4 C11 111.8(5) . . ?
O1 Si4 C12 102.2(3) . . ?
O1S Si4 C10 112.2(5) . . ?
O1S Si4 C11 93.3(14) . . ?
O1S Si4 C12 117.3(15) . . ?
C11 Si4 C10 110.70(16) . . ?
C11 Si4 C12 110.81(19) . . ?
C12 Si4 C10 111.21(17) . . ?
P O1 Si4 146.8(5) . . ?
P O1S Si4 152.1(16) . . ?
P N Si1 94.67(12) . . ?
P N Si2 134.79(15) . . ?
Si2 N Si1 130.13(14) . . ?
P C1 Si1 88.83(14) . . ?
P C1 Si3 129.10(18) . . ?
Si3 C1 Si1 126.68(17) . . ?
O2 C13 W 177.8(4) . . ?
O3 C14 W 173.7(3) . . ?
O4 C15 W 177.3(3) . . ?
O5 C16 W 173.4(3) . . ?
O6 C17 W 177.8(3) . . ?
C13' W' P' 176.92(8) . . ?
C13' W' C14' 86.26(11) . . ?
C13' W' C15' 91.06(11) . . ?
C13' W' C16' 85.05(11) . . ?
C13' W' C17' 90.56(11) . . ?
C14' W' P' 96.74(8) . . ?
C15' W' P' 89.63(8) . . ?
C15' W' C14' 90.89(12) . . ?
C16' W' P' 91.91(8) . . ?
C16' W' C14' 170.25(11) . . ?
C16' W' C15' 93.68(12) . . ?
C16' W' C17' 87.75(11) . . ?
C17' W' P' 88.82(8) . . ?
C17' W' C14' 87.93(11) . . ?
C17' W' C15' 177.93(11) . . ?
W' P' Si1' 135.95(3) . . ?
O1' P' W' 104.0(2) . . ?
O1' P' Si1' 119.09(19) . . ?
O1' P' N' 105.1(4) . . ?
O1' P' C1' 109.5(5) . . ?
O1'S P' W' 109.04(15) . . ?
O1'S P' Si1' 113.78(18) . . ?
O1'S P' C1'S 106.1(4) . . ?
O1'S P' N'S 104.2(4) . . ?
N' P' W' 119.7(3) . . ?
N' P' Si1' 42.9(2) . . ?
N' P' C1' 89.2(3) . . ?
C1' P' W' 127.4(3) . . ?
C1' P' Si1' 46.7(2) . . ?
C1'S P' W' 128.0(3) . . ?
C1'S P' Si1' 47.0(3) . . ?
N'S P' W' 116.7(3) . . ?
N'S P' Si1' 42.57(18) . . ?
N'S P' C1'S 89.4(3) . . ?
N' Si1' P' 42.5(2) . . ?
N' Si1' C1' 86.2(3) . . ?
N' Si1' C5' 108.7(3) . . ?
N' Si1' C6' 121.5(3) . . ?
C1' Si1' P' 44.0(2) . . ?
C1'S Si1' P' 44.0(2) . . ?
N'S Si1' P' 42.43(18) . . ?
N'S Si1' C1'S 86.4(3) . . ?
N'S Si1' C5' 107.2(3) . . ?
N'S Si1' C6' 123.7(3) . . ?
C5' Si1' P' 120.68(12) . . ?
C5' Si1' C1' 121.3(4) . . ?
C5' Si1' C1'S 119.8(3) . . ?
C6' Si1' P' 130.44(13) . . ?
C6' Si1' C1' 109.6(4) . . ?
C6' Si1' C1'S 110.3(3) . . ?
C6' Si1' C5' 108.88(17) . . ?
N' Si2' C2' 114.8(3) . . ?
N' Si2' C3' 104.2(4) . . ?
N' Si2' C4' 108.2(3) . . ?
C1'S Si2' C2' 106.1(3) . . ?
C1'S Si2' C3' 117.2(4) . . ?
C1'S Si2' C4' 103.6(3) . . ?
C2' Si2' C3' 112.89(16) . . ?
C2' Si2' C4' 108.93(18) . . ?
C3' Si2' C4' 107.52(18) . . ?
C1' Si3' C7' 103.9(2) . . ?
C1' Si3' C8' 103.4(4) . . ?
C1' Si3' C9' 120.5(4) . . ?
N'S Si3' C7' 107.2(2) . . ?
N'S Si3' C8' 115.8(3) . . ?
N'S Si3' C9' 105.2(3) . . ?
C7' Si3' C9' 108.32(15) . . ?
C8' Si3' C7' 108.98(16) . . ?
C8' Si3' C9' 111.07(17) . . ?
O1' Si4' C10' 111.0(2) . . ?
O1' Si4' C11' 117.3(4) . . ?
O1' Si4' C12' 94.6(4) . . ?
O1'S Si4' C10' 111.0(2) . . ?
O1'S Si4' C11' 97.2(3) . . ?
O1'S Si4' C12' 115.6(3) . . ?
C10' Si4' C12' 109.2(2) . . ?
C11' Si4' C10' 111.3(2) . . ?
C11' Si4' C12' 112.1(2) . . ?
P' O1' Si4' 151.5(6) . . ?
P' O1'S Si4' 143.2(5) . . ?
P' N' Si1' 94.6(4) . . ?
P' N' Si2' 135.6(4) . . ?
Si1' N' Si2' 129.5(4) . . ?
P' C1' Si1' 89.3(3) . . ?
P' C1' Si3' 131.2(5) . . ?
Si3' C1' Si1' 120.4(5) . . ?
P' C1'S Si1' 89.0(4) . . ?
P' C1'S Si2' 130.4(5) . . ?
Si2' C1'S Si1' 120.5(5) . . ?
P' N'S Si1' 95.0(3) . . ?
P' N'S Si3' 135.9(3) . . ?
Si1' N'S Si3' 128.8(3) . . ?
O2' C13' W' 178.8(3) . . ?
O3' C14' W' 173.8(2) . . ?
O4' C15' W' 177.1(3) . . ?
O5' C16' W' 173.8(3) . . ?
O6' C17' W' 178.6(3) . . ?

loop_
_geom_bond_atom_site_label_1
_geom_bond_atom_site_label_2
_geom_bond_distance
_geom_bond_site_symmetry_2
_geom_bond_publ_flag
W P 2.5184(7) . ?
W C13 2.006(3) . ?
W C14 2.036(4) . ?
W C15 2.048(3) . ?
W C16 2.048(3) . ?
W C17 2.041(3) . ?
P Si1 2.5633(10) . ?
P O1 1.612(4) . ?
P O1S 1.556(13) . ?
P N 1.714(2) . ?
P C1 1.803(3) . ?
Si1 N 1.772(3) . ?
Si1 C1 1.859(3) . ?
Si1 C5 1.856(3) . ?
Si1 C6 1.854(4) . ?
Si2 N 1.769(3) . ?
Si2 C2 1.856(4) . ?
Si2 C3 1.859(3) . ?
Si2 C4 1.859(3) . ?
Si3 C1 1.836(3) . ?
Si3 C7 1.858(3) . ?
Si3 C8 1.872(4) . ?
Si3 C9 1.867(3) . ?
Si4 O1 1.674(5) . ?
Si4 O1S 1.688(17) . ?
Si4 C10 1.848(3) . ?
Si4 C11 1.840(3) . ?
Si4 C12 1.845(3) . ?
O2 C13 1.147(4) . ?
O3 C14 1.141(4) . ?
O4 C15 1.140(4) . ?
O5 C16 1.130(4) . ?
O6 C17 1.143(3) . ?
W' P' 2.5303(7) . ?
W' C13' 2.004(3) . ?
W' C14' 2.044(3) . ?
W' C15' 2.043(3) . ?
W' C16' 2.043(3) . ?
W' C17' 2.043(3) . ?
P' Si1' 2.5744(10) . ?
P' O1' 1.594(5) . ?
P' O1'S 1.612(4) . ?
P' N' 1.745(7) . ?
P' C1' 1.789(7) . ?
P' C1'S 1.789(8) . ?
P' N'S 1.744(5) . ?
Si1' N' 1.759(7) . ?
Si1' C1' 1.872(7) . ?
Si1' C1'S 1.882(8) . ?
Si1' N'S 1.748(6) . ?
Si1' C5' 1.854(3) . ?
Si1' C6' 1.850(3) . ?
Si2' N' 1.798(7) . ?
Si2' C1'S 1.824(8) . ?
Si2' C2' 1.860(4) . ?
Si2' C3' 1.864(3) . ?
Si2' C4' 1.867(3) . ?
Si3' C1' 1.828(7) . ?
Si3' N'S 1.812(6) . ?
Si3' C7' 1.866(3) . ?
Si3' C8' 1.855(3) . ?
Si3' C9' 1.866(3) . ?
Si4' O1' 1.656(6) . ?
Si4' O1'S 1.707(5) . ?
Si4' C10' 1.843(4) . ?
Si4' C11' 1.842(4) . ?
Si4' C12' 1.850(4) . ?
O2' C13' 1.146(3) . ?
O3' C14' 1.141(3) . ?
O4' C15' 1.142(4) . ?
O5' C16' 1.144(3) . ?
O6' C17' 1.139(3) . ?
